data_2214730
loop_
_publ_author_name
'Rui Liu'
'Yu-Hao Li'
'Shan Liu'
'Shui-Ping Deng'
'Hong-Jun Zhu'

_publ_section_title
;
 4-Iodo-2,6-dimethylaniline
;
_journal_coeditor_code HK2285
_journal_issue 8
_journal_name_full 'Acta Crystallographica Section E'
_journal_page_first o3542
_journal_page_last o3542
_journal_paper_doi 10.1107/S1600536807032151
_journal_volume 63
_journal_year 2007
_chemical_formula_iupac 'C8 H10 I N'
_chemical_formula_moiety 'C8 H10 I N'
_chemical_formula_sum 'C8 H10 I N'
_chemical_formula_weight 247.07
_chemical_melting_point 324
_chemical_name_common 4-iodo-2,6-dimethylaniline
_chemical_name_systematic
;
4-iodo-2,6-dimethylaniline
;
_space_group_IT_number 19
_symmetry_cell_setting orthorhombic
_symmetry_space_group_name_Hall 'P 2ac 2ab'
_symmetry_space_group_name_H-M 'P 21 21 21'
_atom_sites_solution_hydrogens geom
_atom_sites_solution_primary direct
_atom_sites_solution_secondary difmap
_audit_creation_method SHELXL-97
_cell_angle_alpha 90.00
_cell_angle_beta 90.00
_cell_angle_gamma 90.00
_cell_formula_units_Z 4
_cell_length_a 4.8410(10)
_cell_length_b 11.389(2)
_cell_length_c 16.128(3)
_cell_measurement_reflns_used 25
_cell_measurement_temperature 298(2)
_cell_measurement_theta_max 13
_cell_measurement_theta_min 10
_cell_volume 889.2(3)
_computing_cell_refinement 'CAD-4 Software'
_computing_data_collection 'CAD-4 Software (Enraf-Nonius, 1985)'
_computing_data_reduction 'XCAD4 (Harms & Wocadlo, 1995)'
_computing_molecular_graphics 'PLATON (Spek, 2003)'
_computing_publication_material 'SHELXTL (Sheldrick, 1997b)'
_computing_structure_refinement 'SHELXL97 (Sheldrick, 1997a)'
_computing_structure_solution 'SHELXS97 (Sheldrick, 1997a)'
_diffrn_ambient_temperature 298(2)
_diffrn_measured_fraction_theta_full 0.999
_diffrn_measured_fraction_theta_max 0.999
_diffrn_measurement_device_type 'Enraf-Nonius CAD-4'
_diffrn_measurement_method '\w/2\q scans'
_diffrn_radiation_monochromator graphite
_diffrn_radiation_source 'fine-focus sealed tube'
_diffrn_radiation_type MoK\a
_diffrn_radiation_wavelength 0.71073
_diffrn_reflns_av_R_equivalents 0.0000
_diffrn_reflns_av_sigmaI/netI 0.0271
_diffrn_reflns_limit_h_max 5
_diffrn_reflns_limit_h_min 0
_diffrn_reflns_limit_k_max 14
_diffrn_reflns_limit_k_min 0
_diffrn_reflns_limit_l_max 19
_diffrn_reflns_limit_l_min 0
_diffrn_reflns_number 1036
_diffrn_reflns_theta_full 25.94
_diffrn_reflns_theta_max 25.94
_diffrn_reflns_theta_min 2.19
_diffrn_standards_decay_% 1
_diffrn_standards_interval_time 120
_diffrn_standards_number 3
_exptl_absorpt_coefficient_mu 3.530
_exptl_absorpt_correction_T_max 0.496
_exptl_absorpt_correction_T_min 0.306
_exptl_absorpt_correction_type psi-scan
_exptl_absorpt_process_details '(North <i>et al.</i>,  1968)'
_exptl_crystal_colour white
_exptl_crystal_density_diffrn 1.846
_exptl_crystal_density_method 'not measured'
_exptl_crystal_description needle
_exptl_crystal_F_000 472
_exptl_crystal_size_max 0.40
_exptl_crystal_size_mid 0.20
_exptl_crystal_size_min 0.20
_refine_diff_density_max 0.615
_refine_diff_density_min -0.886
_refine_ls_abs_structure_details 'Flack (1983), no Friedel pairs'
_refine_ls_abs_structure_Flack 0.16(13)
_refine_ls_extinction_method none
_refine_ls_goodness_of_fit_ref 0.999
_refine_ls_hydrogen_treatment constr
_refine_ls_matrix_type full
_refine_ls_number_parameters 93
_refine_ls_number_reflns 1036
_refine_ls_number_restraints 0
_refine_ls_restrained_S_all 0.999
_refine_ls_R_factor_all 0.0608
_refine_ls_R_factor_gt 0.0499
_refine_ls_shift/su_max 0.000
_refine_ls_shift/su_mean 0.000
_refine_ls_structure_factor_coef Fsqd
_refine_ls_weighting_details 'calc w=1/[\s^2^(Fo^2^)+(0.08P)^2^+4P] where P=(Fo^2^+2Fc^2^)/3'
_refine_ls_weighting_scheme calc
_refine_ls_wR_factor_gt 0.1229
_refine_ls_wR_factor_ref 0.1436
_reflns_number_gt 867
_reflns_number_total 1036
_reflns_threshold_expression I>2\s(I)
_cod_data_source_file hk2285.cif
_cod_data_source_block I
_cod_database_code 2214730
_cod_database_fobs_code 2214730

loop_
_symmetry_equiv_pos_as_xyz
'x, y, z'
'-x+1/2, -y, z+1/2'
'-x, y+1/2, -z+1/2'
'x+1/2, -y+1/2, -z'

loop_
_atom_site_type_symbol
_atom_site_label
_atom_site_fract_x
_atom_site_fract_y
_atom_site_fract_z
_atom_site_U_iso_or_equiv
_atom_site_adp_type
_atom_site_calc_flag
_atom_site_refinement_flags
_atom_site_occupancy
I I 0.9368(2) 0.13850(9) 0.90849(5) 0.0746(4) Uani d . 1
N N 1.380(2) 0.1794(9) 0.5450(6) 0.056(3) Uani d . 1
H H0A 1.4925 0.2344 0.5312 0.067 Uiso calc R 1
H H0B 1.3201 0.1311 0.5081 0.067 Uiso calc R 1
C C1 0.982(3) -0.0018(11) 0.5800(8) 0.069(4) Uani d . 1
H H1A 0.9108 0.0430 0.5344 0.103 Uiso calc R 1
H H1B 0.8381 -0.0499 0.6027 0.103 Uiso calc R 1
H H1C 1.1303 -0.0510 0.5609 0.103 Uiso calc R 1
C C2 1.602(3) 0.3380(10) 0.6666(8) 0.054(3) Uani d . 1
H H2A 1.5346 0.3866 0.6224 0.081 Uiso calc R 1
H H2B 1.7700 0.3002 0.6496 0.081 Uiso calc R 1
H H2C 1.6372 0.3855 0.7146 0.081 Uiso calc R 1
C C3 1.385(2) 0.2443(8) 0.6879(7) 0.041(2) Uani d . 1
C C4 1.286(3) 0.2360(10) 0.7675(7) 0.050(3) Uani d . 1
H H4A 1.3503 0.2874 0.8079 0.060 Uiso calc R 1
C C5 1.095(3) 0.1533(9) 0.7877(6) 0.045(2) Uani d . 1
C C6 0.994(2) 0.0768(11) 0.7285(7) 0.056(3) Uani d . 1
H H6A 0.8615 0.0215 0.7429 0.067 Uiso calc R 1
C C7 1.092(3) 0.0824(9) 0.6476(6) 0.046(3) Uani d . 1
C C8 1.293(2) 0.1686(9) 0.6277(6) 0.040(2) Uani d . 1

loop_
_atom_site_aniso_label
_atom_site_aniso_U_11
_atom_site_aniso_U_22
_atom_site_aniso_U_33
_atom_site_aniso_U_12
_atom_site_aniso_U_13
_atom_site_aniso_U_23
I 0.0877(7) 0.0859(6) 0.0504(5) -0.0028(6) 0.0114(5) 0.0090(4)
N 0.060(7) 0.058(5) 0.050(5) 0.000(5) 0.001(5) 0.012(4)
C1 0.085(11) 0.051(6) 0.070(8) -0.018(7) 0.008(8) -0.007(6)
C2 0.047(7) 0.048(6) 0.066(7) -0.017(6) 0.000(6) -0.007(5)
C3 0.034(6) 0.039(5) 0.050(5) 0.007(5) -0.002(5) -0.004(4)
C4 0.051(7) 0.045(5) 0.055(6) -0.006(6) -0.002(6) 0.004(5)
C5 0.052(7) 0.041(5) 0.043(5) 0.003(6) 0.001(5) 0.002(4)
C6 0.049(8) 0.057(6) 0.061(7) -0.005(6) 0.004(6) 0.013(6)
C7 0.044(6) 0.043(5) 0.051(6) 0.012(6) -0.019(6) -0.002(5)
C8 0.028(5) 0.047(6) 0.045(5) 0.002(5) 0.001(4) -0.004(4)

loop_
_atom_type_symbol
_atom_type_description
_atom_type_scat_dispersion_real
_atom_type_scat_dispersion_imag
_atom_type_scat_source
C C 0.0033 0.0016 'International Tables Vol C Tables 4.2.6.8 and 6.1.1.4'
H H 0.0000 0.0000 'International Tables Vol C Tables 4.2.6.8 and 6.1.1.4'
N N 0.0061 0.0033 'International Tables Vol C Tables 4.2.6.8 and 6.1.1.4'
I I -0.4742 1.8119 'International Tables Vol C Tables 4.2.6.8 and 6.1.1.4'

loop_
_geom_angle_atom_site_label_1
_geom_angle_atom_site_label_2
_geom_angle_atom_site_label_3
_geom_angle
_geom_angle_publ_flag
C7 C1 H1A 109.5 ?
C7 C1 H1B 109.5 ?
H1A C1 H1B 109.5 ?
C7 C1 H1C 109.5 ?
H1A C1 H1C 109.5 ?
H1B C1 H1C 109.5 ?
C3 C2 H2A 109.5 ?
C3 C2 H2B 109.5 ?
H2A C2 H2B 109.5 ?
C3 C2 H2C 109.5 ?
H2A C2 H2C 109.5 ?
H2B C2 H2C 109.5 ?
C8 N H0A 120.0 ?
C8 N H0B 120.0 ?
H0A N H0B 120.0 ?
C3 C8 N 121.4(10) yes
C3 C8 C7 119.8(10) ?
N C8 C7 118.7(9) yes
C6 C7 C8 118.4(10) ?
C6 C7 C1 121.3(11) ?
C8 C7 C1 120.3(10) ?
C5 C6 C7 120.1(11) ?
C5 C6 H6A 120.0 ?
C7 C6 H6A 120.0 ?
C4 C5 C6 120.8(10) ?
C4 C5 I 121.7(8) yes
C6 C5 I 117.5(8) yes
C5 C4 C3 120.5(11) ?
C5 C4 H4A 119.7 ?
C3 C4 H4A 119.7 ?
C8 C3 C4 120.4(10) ?
C8 C3 C2 120.0(10) ?
C4 C3 C2 119.6(10) ?

loop_
_geom_bond_atom_site_label_1
_geom_bond_atom_site_label_2
_geom_bond_distance
_geom_bond_publ_flag
I C5 2.101(10) yes
C1 C7 1.545(16) ?
C1 H1A 0.9600 ?
C1 H1B 0.9600 ?
C1 H1C 0.9600 ?
C2 C3 1.537(15) ?
C2 H2A 0.9600 ?
C2 H2B 0.9600 ?
C2 H2C 0.9600 ?
N C8 1.404(14) yes
N H0A 0.8600 ?
N H0B 0.8600 ?
C8 C3 1.372(14) ?
C8 C7 1.421(16) ?
C7 C6 1.389(16) ?
C6 C5 1.380(17) ?
C6 H6A 0.9300 ?
C5 C4 1.359(16) ?
C4 C3 1.373(16) ?
C4 H4A 0.9300 ?

loop_
_geom_hbond_atom_site_label_D
_geom_hbond_atom_site_label_H
_geom_hbond_atom_site_label_A
_geom_hbond_site_symmetry_A
_geom_hbond_distance_DH
_geom_hbond_distance_HA
_geom_hbond_distance_DA
_geom_hbond_angle_DHA
_geom_hbond_publ_flag
N H0A N 4_556 0.86 2.45 3.248(12) 155.3 yes

loop_
_geom_torsion_atom_site_label_1
_geom_torsion_atom_site_label_2
_geom_torsion_atom_site_label_3
_geom_torsion_atom_site_label_4
_geom_torsion
C3 C8 C7 C6 -0.6(16)
N C8 C7 C6 -176.2(10)
C3 C8 C7 C1 178.8(11)
N C8 C7 C1 3.2(16)
C8 C7 C6 C5 -0.5(17)
C1 C7 C6 C5 -179.9(11)
C7 C6 C5 C4 1.2(18)
C7 C6 C5 I -180.0(8)
C6 C5 C4 C3 -0.7(18)
I C5 C4 C3 -179.5(9)
N C8 C3 C4 176.5(11)
C7 C8 C3 C4 1.1(16)
N C8 C3 C2 -4.4(16)
C7 C8 C3 C2 -179.8(10)
C5 C4 C3 C8 -0.5(17)
C5 C4 C3 C2 -179.5(10)

loop_
_cod_related_entry_id
_cod_related_entry_database
_cod_related_entry_code
1 ChemSpider 245577
